data_2020086
loop_
_publ_author_name
'Mandal, Dipendu'
'Man, Wing Y.'
'Rosair, Georgina M.'
'Welch, Alan J.'

_publ_section_title
;
 Synthesis and crystal structures of the <i>racemic</i> and <i>meso</i>
 forms of
 [1-{1'-4'-cyclopentadienyl-4'-cobalta-1',12'-dicarba-<i>closo</i>-dodecaboranyl(10)}-4-cyclopentadienyl-4-cobalta-1,12-dicarba-<i>closo</i>-dodecaborane(10)],
 the former as its tetrahydrofuran disolvate
;
_journal_coeditor_code KY3086
_journal_issue 9
_journal_name_full 'Acta Crystallographica Section C'
_journal_page_first
;
;
_journal_paper_doi 10.1107/S2053229615014539
_journal_volume 71
_journal_year 2015
_chemical_formula_iupac '[Co2 (C5 H5)2 (C4 H22 B20)], 2C4 H8 O'
_chemical_formula_moiety 'C14 H32 B20 Co2, 2(C4 H8 O)'
_chemical_formula_sum 'C22 H48 B20 Co2 O2'
_chemical_formula_weight 678.66
_chemical_name_systematic
;<i>rac</i>-[1-{1'-4'-Cyclopentadienyl-4'-cobalta-1',12'-dicarba-<i>closo</i>-dodecaboranyl(10)}-4-cyclopentadienyl-4-cobalta-1,12-dicarba-<i>closo</i>-dodecaborane(10)]
tetrahydrofuran disolvate
;
_space_group_crystal_system triclinic
_space_group_IT_number 2
_space_group_name_Hall '-P 1'
_space_group_name_H-M_alt 'P -1'
_symmetry_space_group_name_Hall '-P 1'
_symmetry_space_group_name_H-M 'P -1'
_atom_sites_solution_hydrogens mixed
_atom_sites_solution_primary direct
_audit_creation_method
;
Olex2 1.2
(compiled 2013.12.10 svn.r2850 for OlexSys, GUI svn.r4736)
;
_cell_angle_alpha 89.659(3)
_cell_angle_beta 79.993(4)
_cell_angle_gamma 76.920(3)
_cell_formula_units_Z 2
_cell_length_a 8.9219(5)
_cell_length_b 12.4145(7)
_cell_length_c 15.5650(9)
_cell_measurement_reflns_used 6227
_cell_measurement_temperature 100.0
_cell_measurement_theta_max 27.02
_cell_measurement_theta_min 2.38
_cell_volume 1652.72(17)
_computing_cell_refinement
;
SAINT (Bruker, 2009)
;
_computing_data_collection
;
APEX2 (Bruker, 2009)
;
_computing_data_reduction
;
SAINT (Bruker, 2009)
;
_computing_molecular_graphics
;
OLEX2 (Dolomanov <i>et al.</i>,  2009)
;
_computing_publication_material
;
publCIF (Westrip, 2010)
;
_computing_structure_refinement
;
SHELXL2013 (Sheldrick, 2015)
;
_computing_structure_solution
;
SHELXS97 (Sheldrick, 2008)
;
_diffrn_ambient_temperature 100.0
_diffrn_measured_fraction_theta_full 0.984
_diffrn_measured_fraction_theta_max 0.976
_diffrn_measurement_device_type 'Bruker APEXII CCD'
_diffrn_measurement_method '\f and \w scans'
_diffrn_radiation_monochromator graphite
_diffrn_radiation_type MoK\a
_diffrn_radiation_wavelength 0.71073
_diffrn_reflns_av_R_equivalents 0.0581
_diffrn_reflns_limit_h_max 13
_diffrn_reflns_limit_h_min -13
_diffrn_reflns_limit_k_max 18
_diffrn_reflns_limit_k_min -18
_diffrn_reflns_limit_l_max 23
_diffrn_reflns_limit_l_min -22
_diffrn_reflns_number 41114
_diffrn_reflns_theta_full 25.242
_diffrn_reflns_theta_max 31.953
_diffrn_reflns_theta_min 2.110
_diffrn_standards_number 0
_exptl_absorpt_coefficient_mu 1.029
_exptl_absorpt_correction_T_max 0.7463
_exptl_absorpt_correction_T_min 0.6690
_exptl_absorpt_correction_type multi-scan
_exptl_absorpt_process_details
;
(SADABS; Bruker, 2008)
;
_exptl_crystal_colour red
_exptl_crystal_density_diffrn 1.364
_exptl_crystal_description plate
_exptl_crystal_F_000 700
_exptl_crystal_size_max 0.4
_exptl_crystal_size_mid 0.16
_exptl_crystal_size_min 0.06
_refine_diff_density_max 0.635
_refine_diff_density_min -0.600
_refine_ls_extinction_method none
_refine_ls_goodness_of_fit_ref 1.032
_refine_ls_hydrogen_treatment mixed
_refine_ls_matrix_type full
_refine_ls_number_parameters 510
_refine_ls_number_reflns 11163
_refine_ls_number_restraints 63
_refine_ls_restrained_S_all 1.033
_refine_ls_R_factor_all 0.0683
_refine_ls_R_factor_gt 0.0440
_refine_ls_shift/su_max 0.011
_refine_ls_shift/su_mean 0.000
_refine_ls_structure_factor_coef Fsqd
_refine_ls_weighting_details 'w=1/[\s^2^(Fo^2^)+(0.0481P)^2^+0.3296P] where P=(Fo^2^+2Fc^2^)/3'
_refine_ls_weighting_scheme calc
_refine_ls_wR_factor_gt 0.0991
_refine_ls_wR_factor_ref 0.1095
_reflns_number_gt 8236
_reflns_number_total 11163
_reflns_threshold_expression 'I > 2\s(I)'
_cod_data_source_file ky3086sup1.cif
_cod_data_source_block 1.2THF
_cod_original_cell_volume 1652.72(16)
_cod_database_code 2020086
_shelx_space_group_comment
;
The symmetry employed for this shelxl refinement is uniquely defined
by the following loop, which should always be used as a source of
symmetry information in preference to the above space-group names.
They are only intended as comments.
;
_shelx_estimated_absorpt_t_min 0.684
_shelx_estimated_absorpt_t_max 0.941
_shelxl_version_number .2013

loop_
_space_group_symop_operation_xyz
'x, y, z'
'-x, -y, -z'

loop_
_atom_site_type_symbol
_atom_site_label
_atom_site_fract_x
_atom_site_fract_y
_atom_site_fract_z
_atom_site_U_iso_or_equiv
_atom_site_adp_type
_atom_site_calc_flag
_atom_site_occupancy
_atom_site_disorder_assembly
_atom_site_disorder_group
B B2 0.0449(3) 0.28228(18) 0.77633(14) 0.0152(4) Uani d 1 . .
H H2 0.100(3) 0.3491(18) 0.7733(14) 0.018 Uiso d 1 . .
B B3 0.0139(2) 0.09990(17) 0.69019(15) 0.0138(4) Uani d 1 . .
C C2A 0.3142(4) 0.6579(3) 0.7907(2) 0.0553(9) Uani d 1 . .
H H2AA 0.3759 0.7122 0.7678 0.066 Uiso calc 1 . .
H H2AB 0.2311 0.6601 0.7557 0.066 Uiso calc 1 . .
H H3 0.058(4) 0.044(3) 0.632(2) 0.066 Uiso d 1 . .
B B5 -0.1241(2) 0.25828(18) 0.71417(15) 0.0154(4) Uani d 1 . .
H H5 -0.156(3) 0.3110(18) 0.6645(14) 0.018 Uiso d 1 . .
B B6 -0.0221(3) 0.23547(19) 0.88286(15) 0.0191(4) Uani d 1 . .
H H6 0.010(3) 0.2674(19) 0.9383(15) 0.023 Uiso d 1 . .
B B7 -0.0615(3) 0.03543(19) 0.78819(15) 0.0165(4) Uani d 1 . .
H H7 -0.037(3) -0.0545(18) 0.7795(15) 0.020 Uiso d 1 . .
B B8 -0.1945(3) 0.12437(18) 0.73190(15) 0.0160(4) Uani d 1 . .
H H8 -0.257(3) 0.0956(18) 0.6841(14) 0.019 Uiso d 1 . .
B B9 -0.1583(3) 0.32133(19) 0.82681(16) 0.0195(4) Uani d 1 . .
H H9 -0.206(3) 0.4108(19) 0.8473(15) 0.023 Uiso d 1 . .
B B10 -0.0720(3) 0.1026(2) 0.89046(15) 0.0188(4) Uani d 1 . .
H H10 -0.068(3) 0.0647(18) 0.9519(15) 0.023 Uiso d 1 . .
B B11 -0.2825(3) 0.24274(19) 0.79682(16) 0.0197(5) Uani d 1 . .
H H11 -0.402(3) 0.2904(18) 0.7944(15) 0.024 Uiso d 1 . .
B B13 -0.2421(3) 0.1100(2) 0.84438(16) 0.0195(5) Uani d 1 . .
H H13 -0.333(3) 0.0745(19) 0.8763(15) 0.023 Uiso d 1 . .
C C1 0.0810(2) 0.20327(14) 0.69404(12) 0.0121(3) Uani d 1 . .
C C8 0.778(2) 0.6932(12) 0.8517(7) 0.074(5) Uani d 0.38(2) A 2
H H8A 0.8881 0.6981 0.8331 0.089 Uiso calc 0.38(2) A 2
H H8B 0.7526 0.6412 0.8115 0.089 Uiso calc 0.38(2) A 2
C C12 -0.2098(2) 0.22354(17) 0.89226(14) 0.0204(4) Uani d 1 . .
H H12 -0.276(3) 0.2480(18) 0.9464(16) 0.024 Uiso d 1 . .
C C19 0.7479(4) 0.6587(2) 0.94564(19) 0.0507(8) Uani d 1 . .
H H19C 0.7195 0.5860 0.9472 0.061 Uiso calc 0.38(2) A 2
H H19D 0.8448 0.6503 0.9703 0.061 Uiso calc 0.38(2) A 2
H H19A 0.7071 0.6009 0.9199 0.061 Uiso calc 0.62(2) A 1
H H19B 0.8283 0.6232 0.9799 0.061 Uiso calc 0.62(2) A 1
C C41 0.3429(2) 0.11894(17) 0.84035(13) 0.0183(4) Uani d 1 . .
H H41 0.3714 0.1889 0.8556 0.022 Uiso calc 1 . .
C C42 0.3788(2) 0.06475(16) 0.75704(13) 0.0165(4) Uani d 1 . .
H H42 0.4349 0.0915 0.7027 0.020 Uiso calc 1 . .
C C43 0.3165(2) -0.03148(16) 0.76233(13) 0.0184(4) Uani d 1 . .
H H43 0.3242 -0.0853 0.7133 0.022 Uiso calc 1 . .
C C44 0.2435(2) -0.03795(17) 0.85037(14) 0.0205(4) Uani d 1 . .
H H44 0.1921 -0.0980 0.8747 0.025 Uiso calc 1 . .
C C45 0.2599(2) 0.05510(18) 0.89839(14) 0.0214(4) Uani d 1 . .
H H45 0.2212 0.0717 0.9622 0.026 Uiso calc 1 . .
Co Co4 0.13601(3) 0.10606(2) 0.80082(2) 0.01272(7) Uani d 1 . .
B B2' 0.1498(2) 0.35832(16) 0.58893(14) 0.0129(4) Uani d 1 . .
H H2' 0.056(3) 0.4167(17) 0.6265(14) 0.016 Uiso d 1 . .
B B3' 0.3172(2) 0.14416(16) 0.56242(14) 0.0123(4) Uani d 1 . .
H H3' 0.328(2) 0.0586(17) 0.5819(14) 0.015 Uiso d 1 . .
B B5' 0.3527(2) 0.28200(17) 0.62246(15) 0.0136(4) Uani d 1 . .
H H5' 0.365(3) 0.2861(17) 0.6887(14) 0.016 Uiso d 1 . .
B B6' 0.2202(3) 0.39777(16) 0.48002(15) 0.0140(4) Uani d 1 . .
H H6' 0.158(3) 0.4660(17) 0.4546(14) 0.017 Uiso d 1 . .
B B7' 0.4066(2) 0.16336(17) 0.45156(14) 0.0130(4) Uani d 1 . .
H H7' 0.443(3) 0.0845(17) 0.4114(14) 0.016 Uiso d 1 . .
B B8' 0.5031(2) 0.18367(17) 0.53901(14) 0.0138(4) Uani d 1 . .
H H8' 0.602(3) 0.1209(17) 0.5589(14) 0.017 Uiso d 1 . .
B B9' 0.3186(3) 0.41639(17) 0.56546(15) 0.0143(4) Uani d 1 . .
H H9' 0.312(3) 0.4948(17) 0.5908(14) 0.017 Uiso d 1 . .
B B10' 0.3501(3) 0.29417(17) 0.40554(15) 0.0145(4) Uani d 1 . .
H H10' 0.361(3) 0.3077(17) 0.3363(15) 0.017 Uiso d 1 . .
B B11' 0.5016(3) 0.32354(17) 0.54717(15) 0.0147(4) Uani d 1 . .
H H11' 0.586(3) 0.3500(17) 0.5671(14) 0.018 Uiso d 1 . .
B B13' 0.5316(3) 0.25481(17) 0.44259(15) 0.0157(4) Uani d 1 . .
H H13' 0.638(3) 0.2424(17) 0.3965(15) 0.019 Uiso d 1 . .
C C1' 0.1832(2) 0.23426(14) 0.61333(12) 0.0109(3) Uani d 1 . .
C C12' 0.4147(2) 0.38484(15) 0.46348(13) 0.0150(4) Uani d 1 . .
H H12' 0.457(3) 0.4388(18) 0.4323(14) 0.018 Uiso d 1 . .
C C41' 0.0733(2) 0.11108(15) 0.44314(13) 0.0151(4) Uani d 1 . .
H H41' 0.1137 0.0310 0.4533 0.018 Uiso calc 1 . .
C C42' 0.1259(2) 0.17040(17) 0.37006(13) 0.0181(4) Uani d 1 . .
H H42' 0.2089 0.1391 0.3190 0.022 Uiso calc 1 . .
C C43' 0.0364(2) 0.28183(17) 0.38123(13) 0.0200(4) Uani d 1 . .
H H43' 0.0467 0.3424 0.3395 0.024 Uiso calc 1 . .
C C44' -0.0707(2) 0.29148(16) 0.46048(13) 0.0170(4) Uani d 1 . .
H H44' -0.1482 0.3601 0.4855 0.020 Uiso calc 1 . .
C C45' -0.0483(2) 0.18566(15) 0.49824(13) 0.0145(4) Uani d 1 . .
H H45' -0.1066 0.1676 0.5553 0.017 Uiso calc 1 . .
Co Co4' 0.15929(3) 0.24130(2) 0.48084(2) 0.01049(6) Uani d 1 . .
C C3A 0.4191(5) 0.5420(3) 0.7870(2) 0.0618(10) Uani d 1 . .
H H3AB 0.4147 0.4998 0.7341 0.074 Uiso calc 0.802(11) B 1
H H3AA 0.5290 0.5451 0.7872 0.074 Uiso calc 0.802(11) B 1
H H3AD 0.5260 0.5378 0.7542 0.074 Uiso calc 0.198(11) B 2
H H3AC 0.3731 0.4850 0.7643 0.074 Uiso calc 0.198(11) B 2
C C4A 0.412(2) 0.539(3) 0.8858(8) 0.107(9) Uani d 0.198(11) B 2
H H4AA 0.4526 0.4635 0.9047 0.128 Uiso calc 0.198(11) B 2
H H4AB 0.4702 0.5902 0.9061 0.128 Uiso calc 0.198(11) B 2
C C5A 0.2357(10) 0.5785(3) 0.9172(4) 0.074(2) Uani d 0.802(11) B 2
H H5AB 0.1720 0.5385 0.8889 0.089 Uiso calc 0.802(11) B 2
H H5AA 0.2036 0.5824 0.9815 0.089 Uiso calc 0.802(11) B 2
O O1A 0.2486(3) 0.68214(16) 0.87972(15) 0.0689(8) Uani d 1 . .
C C4B 0.3532(8) 0.4917(3) 0.8673(4) 0.067(2) Uani d 0.802(11) B 1
H H4BA 0.4299 0.4295 0.8862 0.081 Uiso calc 0.802(11) B 1
H H4BB 0.2564 0.4680 0.8618 0.081 Uiso calc 0.802(11) B 1
C C5B 0.322(3) 0.5947(18) 0.9250(16) 0.079(7) Uani d 0.198(11) B 1
H H5BA 0.2538 0.5865 0.9809 0.095 Uiso calc 0.198(11) B 1
H H5BB 0.4213 0.6080 0.9378 0.095 Uiso calc 0.198(11) B 1
C C2S 0.5554(3) 0.8146(2) 0.94082(16) 0.0378(6) Uani d 1 . .
H H2SA 0.5326 0.8904 0.9669 0.045 Uiso calc 1 . .
H H2SB 0.4559 0.7980 0.9314 0.045 Uiso calc 1 . .
C C3S 0.6674(3) 0.8061(2) 0.85539(17) 0.0406(6) Uani d 1 . .
H H3SA 0.6279 0.7737 0.8084 0.049 Uiso calc 0.62(2) A 1
H H3SB 0.6856 0.8796 0.8379 0.049 Uiso calc 0.62(2) A 1
H H3SC 0.7261 0.8653 0.8527 0.049 Uiso calc 0.38(2) A 2
H H3SD 0.6101 0.8134 0.8058 0.049 Uiso calc 0.38(2) A 2
C C4S 0.8132(8) 0.7314(9) 0.8750(7) 0.058(3) Uani d 0.62(2) A 1
H H4SA 0.8806 0.7739 0.8974 0.070 Uiso calc 0.62(2) A 1
H H4SB 0.8734 0.6864 0.8227 0.070 Uiso calc 0.62(2) A 1
O O1S 0.6269(3) 0.73696(16) 0.99709(12) 0.0487(5) Uani d 1 . .

loop_
_atom_site_aniso_label
_atom_site_aniso_U_11
_atom_site_aniso_U_22
_atom_site_aniso_U_33
_atom_site_aniso_U_12
_atom_site_aniso_U_13
_atom_site_aniso_U_23
B2 0.0119(10) 0.0170(10) 0.0160(10) -0.0023(8) -0.0019(8) -0.0022(8)
B3 0.0095(9) 0.0151(9) 0.0173(10) -0.0036(7) -0.0028(8) 0.0015(8)
C2A 0.064(2) 0.0503(18) 0.0482(19) -0.0089(16) -0.0056(16) 0.0178(15)
B5 0.0110(9) 0.0160(9) 0.0180(10) -0.0014(8) -0.0014(8) -0.0010(8)
B6 0.0159(11) 0.0239(11) 0.0160(11) -0.0037(9) 0.0002(8) -0.0037(9)
B7 0.0134(10) 0.0199(10) 0.0173(10) -0.0064(8) -0.0022(8) 0.0037(8)
B8 0.0113(9) 0.0191(10) 0.0176(10) -0.0042(8) -0.0017(8) 0.0017(8)
B9 0.0154(11) 0.0212(11) 0.0195(11) -0.0012(8) -0.0002(8) -0.0034(9)
B10 0.0138(10) 0.0262(11) 0.0158(11) -0.0052(9) -0.0002(8) 0.0031(9)
B11 0.0122(10) 0.0233(11) 0.0217(12) -0.0024(8) 0.0003(8) -0.0006(9)
B13 0.0119(10) 0.0261(11) 0.0203(11) -0.0059(9) -0.0002(8) 0.0027(9)
C1 0.0089(8) 0.0120(8) 0.0143(9) -0.0004(6) -0.0015(6) 0.0003(6)
C8 0.110(12) 0.063(8) 0.031(5) 0.013(7) -0.007(6) -0.012(5)
C12 0.0143(9) 0.0265(10) 0.0179(10) -0.0036(8) 0.0024(8) -0.0029(8)
C19 0.064(2) 0.0404(16) 0.0388(16) 0.0039(14) -0.0071(15) -0.0004(13)
C41 0.0135(9) 0.0232(10) 0.0198(10) -0.0034(7) -0.0079(7) 0.0003(8)
C42 0.0086(8) 0.0205(9) 0.0197(10) -0.0008(7) -0.0037(7) 0.0028(7)
C43 0.0152(9) 0.0175(9) 0.0210(10) -0.0004(7) -0.0035(8) 0.0021(7)
C44 0.0161(9) 0.0214(10) 0.0236(11) -0.0025(8) -0.0053(8) 0.0084(8)
C45 0.0161(10) 0.0307(11) 0.0164(10) -0.0022(8) -0.0048(8) 0.0046(8)
Co4 0.01003(12) 0.01549(12) 0.01270(13) -0.00292(9) -0.00219(9) 0.00108(9)
B2' 0.0103(9) 0.0114(9) 0.0168(10) -0.0014(7) -0.0031(8) 0.0002(7)
B3' 0.0102(9) 0.0105(8) 0.0163(10) -0.0016(7) -0.0032(7) 0.0010(7)
B5' 0.0117(9) 0.0120(9) 0.0178(10) -0.0029(7) -0.0039(8) 0.0006(7)
B6' 0.0136(10) 0.0099(9) 0.0194(10) -0.0028(7) -0.0054(8) 0.0028(7)
B7' 0.0102(9) 0.0126(9) 0.0157(10) -0.0021(7) -0.0014(7) 0.0018(7)
B8' 0.0096(9) 0.0137(9) 0.0174(10) -0.0017(7) -0.0013(8) 0.0001(8)
B9' 0.0138(10) 0.0094(8) 0.0206(11) -0.0038(7) -0.0041(8) 0.0005(8)
B10' 0.0131(10) 0.0132(9) 0.0181(10) -0.0048(7) -0.0032(8) 0.0024(8)
B11' 0.0128(10) 0.0139(9) 0.0198(11) -0.0059(8) -0.0064(8) 0.0032(8)
B13' 0.0128(10) 0.0142(9) 0.0197(11) -0.0030(8) -0.0019(8) 0.0026(8)
C1' 0.0087(8) 0.0114(7) 0.0136(8) -0.0032(6) -0.0036(6) -0.0002(6)
C12' 0.0137(9) 0.0129(8) 0.0205(10) -0.0059(7) -0.0047(7) 0.0031(7)
C41' 0.0137(9) 0.0133(8) 0.0205(10) -0.0063(7) -0.0042(7) -0.0031(7)
C42' 0.0171(9) 0.0257(10) 0.0144(9) -0.0098(8) -0.0045(7) -0.0022(7)
C43' 0.0219(10) 0.0229(10) 0.0214(10) -0.0117(8) -0.0118(8) 0.0082(8)
C44' 0.0139(9) 0.0167(9) 0.0225(10) -0.0033(7) -0.0091(8) 0.0035(7)
C45' 0.0117(8) 0.0160(8) 0.0177(9) -0.0056(7) -0.0043(7) -0.0004(7)
Co4' 0.00958(12) 0.00897(11) 0.01376(13) -0.00277(9) -0.00351(9) 0.00103(9)
C3A 0.089(3) 0.0433(17) 0.0377(17) 0.0020(17) 0.0085(17) -0.0005(14)
C4A 0.104(11) 0.13(2) 0.061(8) 0.018(17) 0.001(12) -0.067(13)
C5A 0.109(5) 0.0242(18) 0.057(3) 0.007(2) 0.042(3) 0.0079(18)
O1A 0.103(2) 0.0291(10) 0.0515(14) 0.0044(11) 0.0246(13) 0.0031(10)
C4B 0.095(4) 0.030(2) 0.053(3) 0.002(2) 0.029(3) 0.0030(18)
C5B 0.062(14) 0.119(17) 0.055(10) -0.024(13) 0.000(10) -0.053(12)
C2S 0.0399(15) 0.0461(15) 0.0276(13) -0.0109(12) -0.0057(11) 0.0096(11)
C3S 0.0499(17) 0.0417(15) 0.0304(14) -0.0166(13) 0.0005(12) 0.0035(11)
C4S 0.049(4) 0.076(5) 0.036(4) -0.001(3) 0.012(3) 0.014(4)
O1S 0.0700(15) 0.0443(11) 0.0246(10) 0.0018(10) -0.0084(9) 0.0022(8)

loop_
_atom_type_symbol
_atom_type_description
_atom_type_scat_dispersion_real
_atom_type_scat_dispersion_imag
_atom_type_scat_source
C C 0.0033 0.0016 'International Tables Vol C Tables 4.2.6.8 and 6.1.1.4'
H H 0.0000 0.0000 'International Tables Vol C Tables 4.2.6.8 and 6.1.1.4'
B B 0.0013 0.0007 'International Tables Vol C Tables 4.2.6.8 and 6.1.1.4'
Co Co 0.3494 0.9721 'International Tables Vol C Tables 4.2.6.8 and 6.1.1.4'
O O 0.0106 0.0060 'International Tables Vol C Tables 4.2.6.8 and 6.1.1.4'

loop_
_geom_angle_atom_site_label_1
_geom_angle_atom_site_label_2
_geom_angle_atom_site_label_3
_geom_angle
B5 B2 H2 129.3(12)
B5 B2 Co4 96.17(11)
B6 B2 H2 117.5(12)
B6 B2 B5 99.97(14)
B6 B2 B9 58.94(13)
B6 B2 Co4 63.47(10)
B9 B2 H2 112.5(12)
B9 B2 B5 58.63(12)
B9 B2 Co4 108.53(13)
C1 B2 H2 117.7(12)
C1 B2 B5 58.16(12)
C1 B2 B6 120.70(16)
C1 B2 B9 114.99(17)
C1 B2 Co4 65.43(10)
Co4 B2 H2 129.9(12)
B5 B3 H3 134.7(16)
B5 B3 Co4 94.56(11)
B7 B3 H3 115.5(16)
B7 B3 B5 99.31(14)
B7 B3 B8 58.55(12)
B7 B3 Co4 64.76(10)
B8 B3 H3 116.2(17)
B8 B3 B5 58.44(11)
B8 B3 Co4 108.54(13)
C1 B3 H3 117.2(17)
C1 B3 B5 56.70(11)
C1 B3 B7 121.97(17)
C1 B3 B8 113.84(16)
C1 B3 Co4 65.90(10)
Co4 B3 H3 125.6(17)
H2AA C2A H2AB 108.7
C3A C2A H2AA 110.6
C3A C2A H2AB 110.6
O1A C2A H2AA 110.6
O1A C2A H2AB 110.6
O1A C2A C3A 105.8(2)
B2 B5 B3 84.21(12)
B2 B5 H5 119.5(13)
B3 B5 H5 123.1(12)
B8 B5 B2 118.55(14)
B8 B5 B3 54.16(10)
B8 B5 H5 121.0(13)
B9 B5 B2 55.33(12)
B9 B5 B3 118.44(14)
B9 B5 H5 117.2(12)
B9 B5 B8 103.68(14)
B11 B5 B2 106.34(15)
B11 B5 B3 104.34(14)
B11 B5 H5 114.7(12)
B11 B5 B8 56.02(12)
B11 B5 B9 57.28(13)
C1 B5 B2 48.34(10)
C1 B5 B3 46.48(10)
C1 B5 H5 110.3(12)
C1 B5 B8 99.64(13)
C1 B5 B9 102.26(15)
C1 B5 B11 135.01(16)
B2 B6 H6 119.3(13)
B2 B6 Co4 67.61(10)
B9 B6 B2 60.56(13)
B9 B6 H6 119.9(12)
B9 B6 B10 106.80(17)
B9 B6 Co4 112.88(14)
B10 B6 B2 118.44(17)
B10 B6 H6 117.9(12)
B10 B6 Co4 64.71(10)
C12 B6 B2 110.52(16)
C12 B6 H6 116.8(13)
C12 B6 B9 57.62(13)
C12 B6 B10 58.42(13)
C12 B6 Co4 111.73(14)
Co4 B6 H6 121.3(13)
B3 B7 H7 111.8(12)
B3 B7 Co4 66.28(10)
B8 B7 B3 60.75(12)
B8 B7 H7 121.7(12)
B8 B7 B10 106.90(16)
B8 B7 Co4 111.28(13)
B10 B7 B3 117.74(16)
B10 B7 H7 122.7(12)
B10 B7 Co4 64.17(10)
B13 B7 B3 114.20(16)
B13 B7 H7 121.0(12)
B13 B7 B8 59.37(13)
B13 B7 B10 60.28(13)
B13 B7 Co4 114.64(15)
Co4 B7 H7 116.5(12)
B3 B8 B5 67.40(12)
B3 B8 H8 111.4(12)
B5 B8 H8 120.1(11)
B7 B8 B3 60.70(12)
B7 B8 B5 107.07(15)
B7 B8 H8 124.4(11)
B11 B8 B3 118.06(16)
B11 B8 B5 58.34(12)
B11 B8 B7 108.71(17)
B11 B8 H8 120.0(11)
B11 B8 B13 61.81(13)
B13 B8 B3 114.37(16)
B13 B8 B5 107.50(16)
B13 B8 B7 59.62(13)
B13 B8 H8 123.2(12)
B2 B9 B5 66.04(13)
B2 B9 H9 116.5(12)
B5 B9 H9 127.3(12)
B6 B9 B2 60.50(13)
B6 B9 B5 106.28(15)
B6 B9 H9 120.3(12)
B11 B9 B2 117.07(17)
B11 B9 B5 58.83(13)
B11 B9 B6 108.44(17)
B11 B9 H9 119.9(12)
C12 B9 B2 111.52(16)
C12 B9 B5 104.36(16)
C12 B9 B6 58.84(13)
C12 B9 H9 119.5(12)
C12 B9 B11 60.07(13)
B6 B10 H10 115.5(13)
B6 B10 Co4 65.34(10)
B7 B10 B6 114.60(15)
B7 B10 H10 126.8(12)
B7 B10 Co4 67.00(10)
B13 B10 B6 108.76(16)
B13 B10 B7 59.05(13)
B13 B10 H10 117.4(13)
B13 B10 Co4 115.99(14)
C12 B10 B6 57.68(13)
C12 B10 B7 105.67(16)
C12 B10 H10 115.1(12)
C12 B10 B13 58.49(13)
C12 B10 Co4 111.67(13)
Co4 B10 H10 121.6(13)
B5 B11 H11 119.8(12)
B5 B11 B13 111.28(16)
B8 B11 B5 65.64(13)
B8 B11 B9 116.74(17)
B8 B11 H11 122.6(13)
B8 B11 B13 59.35(13)
B9 B11 B5 63.89(13)
B9 B11 H11 114.4(12)
B9 B11 B13 109.07(17)
B13 B11 H11 123.1(12)
C12 B11 B5 106.40(16)
C12 B11 B8 106.00(16)
C12 B11 B9 57.63(13)
C12 B11 H11 122.5(12)
C12 B11 B13 58.04(13)
B7 B13 B10 60.67(13)
B7 B13 B11 107.46(15)
B7 B13 H13 125.0(13)
B8 B13 B7 61.01(13)
B8 B13 B10 108.48(16)
B8 B13 B11 58.84(13)
B8 B13 H13 125.9(13)
B10 B13 B11 106.29(16)
B10 B13 H13 120.0(13)
B11 B13 H13 121.6(13)
C12 B13 B7 107.27(16)
C12 B13 B8 106.24(16)
C12 B13 B10 58.88(13)
C12 B13 B11 58.84(13)
C12 B13 H13 118.2(13)
B2 C1 B5 73.50(13)
B2 C1 Co4 72.30(11)
B3 C1 B2 123.39(16)
B3 C1 B5 76.83(13)
B3 C1 Co4 72.33(10)
B5 C1 Co4 107.46(11)
C1' C1 B2 117.13(15)
C1' C1 B3 119.44(16)
C1' C1 B5 120.58(14)
C1' C1 Co4 131.87(12)
H8A C8 H8B 109.2
C19 C8 H8A 111.3
C19 C8 H8B 111.3
C3S C8 H8A 111.3
C3S C8 H8B 111.3
C3S C8 C19 102.1(6)
B6 C12 B10 63.90(13)
B6 C12 B11 113.99(16)
B6 C12 B13 117.59(16)
B6 C12 H12 116.1(15)
B9 C12 B6 63.54(13)
B9 C12 B10 116.13(16)
B9 C12 B11 62.29(14)
B9 C12 B13 117.52(17)
B9 C12 H12 116.8(14)
B10 C12 B11 112.63(17)
B10 C12 H12 117.3(14)
B11 C12 H12 120.3(14)
B13 C12 B10 62.64(14)
B13 C12 B11 63.12(14)
B13 C12 H12 115.5(15)
C8 C19 H19C 109.3
C8 C19 H19D 109.3
H19C C19 H19D 108.0
H19A C19 H19B 109.3
C4S C19 H19A 111.4
C4S C19 H19B 111.4
O1S C19 C8 111.5(4)
O1S C19 H19C 109.3
O1S C19 H19D 109.3
O1S C19 H19A 111.4
O1S C19 H19B 111.4
O1S C19 C4S 101.7(4)
C42 C41 H41 126.3
C42 C41 C45 107.38(18)
C42 C41 Co4 70.84(11)
C45 C41 H41 126.3
C45 C41 Co4 68.43(11)
Co4 C41 H41 126.3
C41 C42 H42 125.5
C41 C42 C43 108.97(17)
C41 C42 Co4 69.59(11)
C43 C42 H42 125.5
C43 C42 Co4 69.08(11)
Co4 C42 H42 125.5
C42 C43 H43 126.3
C42 C43 Co4 71.04(11)
C44 C43 C42 107.42(19)
C44 C43 H43 126.3
C44 C43 Co4 68.65(11)
Co4 C43 H43 126.3
C43 C44 H44 126.1
C43 C44 C45 107.85(18)
C43 C44 Co4 70.96(11)
C45 C44 H44 126.1
C45 C44 Co4 69.63(11)
Co4 C44 H44 126.1
C41 C45 C44 108.36(18)
C41 C45 H45 125.8
C41 C45 Co4 71.33(11)
C44 C45 H45 125.8
C44 C45 Co4 69.49(11)
Co4 C45 H45 125.8
B3 Co4 B2 76.42(8)
B6 Co4 B2 48.91(8)
B6 Co4 B3 102.16(9)
B6 Co4 B7 88.59(9)
B7 Co4 B2 101.73(8)
B7 Co4 B3 48.96(8)
B10 Co4 B2 91.03(8)
B10 Co4 B3 90.53(9)
B10 Co4 B6 49.94(9)
B10 Co4 B7 48.83(9)
C1 Co4 B2 42.27(8)
C1 Co4 B3 41.76(7)
C1 Co4 B6 86.99(8)
C1 Co4 B7 86.46(8)
C1 Co4 B10 109.98(8)
C41 Co4 B2 98.77(8)
C41 Co4 B3 146.48(8)
C41 Co4 B6 98.72(9)
C41 Co4 B7 157.85(8)
C41 Co4 B10 122.91(9)
C41 Co4 C1 114.64(7)
C41 Co4 C42 39.57(8)
C42 Co4 B2 109.01(8)
C42 Co4 B3 109.88(8)
C42 Co4 B6 134.75(9)
C42 Co4 B7 136.61(9)
C42 Co4 B10 153.94(8)
C42 Co4 C1 96.07(7)
C43 Co4 B2 144.49(8)
C43 Co4 B3 96.92(8)
C43 Co4 B6 159.86(9)
C43 Co4 B7 99.29(9)
C43 Co4 B10 124.20(8)
C43 Co4 C1 111.84(7)
C43 Co4 C41 67.56(8)
C43 Co4 C42 39.88(8)
C44 Co4 B2 163.92(9)
C44 Co4 B3 119.66(8)
C44 Co4 B6 121.81(9)
C44 Co4 B7 90.28(8)
C44 Co4 B10 88.90(8)
C44 Co4 C1 150.96(8)
C44 Co4 C41 68.06(8)
C44 Co4 C42 67.20(8)
C44 Co4 C43 40.39(8)
C44 Co4 C45 40.88(9)
C45 Co4 B2 123.04(9)
C45 Co4 B3 160.52(8)
C45 Co4 B6 91.96(9)
C45 Co4 B7 119.16(8)
C45 Co4 B10 88.38(9)
C45 Co4 C1 154.35(8)
C45 Co4 C41 40.24(8)
C45 Co4 C42 66.92(8)
C45 Co4 C43 67.99(8)
B5' B2' H2' 128.2(12)
B5' B2' Co4' 96.23(11)
B6' B2' H2' 116.2(11)
B6' B2' B5' 99.73(13)
B6' B2' Co4' 63.22(10)
B9' B2' H2' 109.4(12)
B9' B2' B5' 58.91(11)
B9' B2' B6' 58.46(12)
B9' B2' Co4' 108.19(12)
C1' B2' H2' 120.2(11)
C1' B2' B5' 58.20(11)
C1' B2' B6' 120.42(16)
C1' B2' B9' 115.21(15)
C1' B2' Co4' 65.50(10)
Co4' B2' H2' 132.3(12)
B5' B3' H3' 132.2(12)
B5' B3' Co4' 94.19(10)
B7' B3' H3' 115.9(11)
B7' B3' B5' 99.36(13)
B7' B3' B8' 58.89(12)
B7' B3' Co4' 64.39(9)
B8' B3' H3' 113.2(11)
B8' B3' B5' 58.60(11)
B8' B3' Co4' 108.49(11)
C1' B3' H3' 118.4(11)
C1' B3' B5' 56.60(11)
C1' B3' B7' 121.48(15)
C1' B3' B8' 113.89(15)
C1' B3' Co4' 65.57(9)
Co4' B3' H3' 129.1(12)
B2' B5' B3' 84.50(12)
B2' B5' H5' 118.8(12)
B3' B5' H5' 123.9(11)
B8' B5' B2' 118.76(15)
B8' B5' B3' 54.02(10)
B8' B5' H5' 121.6(12)
B9' B5' B2' 55.10(10)
B9' B5' B3' 118.27(14)
B9' B5' H5' 116.5(11)
B9' B5' B8' 103.68(14)
B11' B5' B2' 106.18(13)
B11' B5' B3' 104.19(14)
B11' B5' H5' 114.7(12)
B11' B5' B8' 56.09(11)
B11' B5' B9' 57.21(11)
C1' B5' B2' 48.37(9)
C1' B5' B3' 46.67(10)
C1' B5' H5' 110.5(12)
C1' B5' B8' 99.69(14)
C1' B5' B9' 102.00(13)
C1' B5' B11' 134.85(16)
B2' B6' H6' 119.3(12)
B2' B6' Co4' 67.58(9)
B9' B6' B2' 60.39(12)
B9' B6' H6' 118.8(13)
B9' B6' B10' 107.27(15)
B9' B6' Co4' 112.96(12)
B10' B6' B2' 118.57(14)
B10' B6' H6' 118.1(12)
B10' B6' Co4' 64.81(9)
C12' B6' B2' 110.81(15)
C12' B6' H6' 115.8(13)
C12' B6' B9' 58.06(12)
C12' B6' B10' 58.59(12)
C12' B6' Co4' 112.09(12)
Co4' B6' H6' 122.3(13)
B3' B7' H7' 112.3(11)
B3' B7' Co4' 66.82(9)
B8' B7' B3' 60.61(12)
B8' B7' H7' 120.8(11)
B8' B7' Co4' 111.56(13)
B10' B7' B3' 118.30(15)
B10' B7' H7' 122.4(11)
B10' B7' B8' 107.06(15)
B10' B7' Co4' 64.25(9)
B13' B7' B3' 114.22(16)
B13' B7' H7' 119.4(11)
B13' B7' B8' 59.27(12)
B13' B7' B10' 60.51(12)
B13' B7' Co4' 114.98(12)
Co4' B7' H7' 117.7(11)
B3' B8' B5' 67.38(12)
B3' B8' H8' 113.4(11)
B5' B8' H8' 121.8(11)
B7' B8' B3' 60.50(12)
B7' B8' B5' 106.58(14)
B7' B8' H8' 124.4(11)
B11' B8' B3' 117.76(15)
B11' B8' B5' 58.13(12)
B11' B8' B7' 108.20(14)
B11' B8' H8' 119.4(11)
B11' B8' B13' 61.89(13)
B13' B8' B3' 114.38(15)
B13' B8' B5' 107.56(14)
B13' B8' B7' 59.56(12)
B13' B8' H8' 120.9(11)
B2' B9' B5' 66.00(11)
B2' B9' H9' 118.9(12)
B5' B9' H9' 127.7(12)
B6' B9' B2' 61.15(12)
B6' B9' B5' 106.57(14)
B6' B9' H9' 121.2(12)
B11' B9' B2' 117.04(14)
B11' B9' B5' 58.68(11)
B11' B9' B6' 108.33(16)
B11' B9' H9' 117.6(12)
C12' B9' B2' 111.94(15)
C12' B9' B5' 104.48(14)
C12' B9' B6' 58.61(12)
C12' B9' H9' 117.4(12)
C12' B9' B11' 60.19(12)
B6' B10' H10' 118.6(11)
B6' B10' Co4' 65.32(9)
B7' B10' B6' 114.48(15)
B7' B10' H10' 124.5(11)
B7' B10' B13' 59.14(12)
B7' B10' Co4' 66.94(9)
B13' B10' B6' 108.79(16)
B13' B10' H10' 114.4(12)
B13' B10' Co4' 116.10(13)
C12' B10' B6' 57.37(12)
C12' B10' B7' 105.92(15)
C12' B10' H10' 115.2(12)
C12' B10' B13' 58.85(12)
C12' B10' Co4' 111.55(13)
Co4' B10' H10' 123.5(12)
B5' B11' H11' 121.4(13)
B5' B11' B13' 111.51(15)
B8' B11' B5' 65.78(12)
B8' B11' B9' 117.02(15)
B8' B11' H11' 122.2(12)
B8' B11' B13' 59.27(12)
B9' B11' B5' 64.11(12)
B9' B11' H11' 115.4(13)
B9' B11' B13' 109.29(15)
B13' B11' H11' 121.1(13)
C12' B11' B5' 106.67(15)
C12' B11' B8' 106.21(15)
C12' B11' B9' 57.59(12)
C12' B11' H11' 121.4(12)
C12' B11' B13' 58.29(12)
B7' B13' B10' 60.36(12)
B7' B13' B11' 107.07(15)
B7' B13' H13' 123.2(12)
B8' B13' B7' 61.16(12)
B8' B13' B10' 108.42(15)
B8' B13' B11' 58.84(12)
B8' B13' H13' 125.4(12)
B10' B13' B11' 105.67(15)
B10' B13' H13' 119.5(12)
B11' B13' H13' 123.7(13)
C12' B13' B7' 106.56(15)
C12' B13' B8' 106.15(16)
C12' B13' B10' 58.43(12)
C12' B13' B11' 58.66(12)
C12' B13' H13' 120.0(11)
C1 C1' B2' 117.16(15)
C1 C1' B3' 119.29(14)
C1 C1' B5' 120.58(15)
C1 C1' Co4' 131.94(12)
B2' C1' B5' 73.43(12)
B2' C1' Co4' 72.24(10)
B3' C1' B2' 123.50(15)
B3' C1' B5' 76.73(13)
B3' C1' Co4' 72.62(10)
B5' C1' Co4' 107.39(11)
B6' C12' B10' 64.04(12)
B6' C12' B11' 113.76(15)
B6' C12' B13' 117.76(15)
B6' C12' H12' 119.1(14)
B9' C12' B6' 63.33(13)
B9' C12' B10' 116.03(15)
B9' C12' B11' 62.22(12)
B9' C12' B13' 117.45(15)
B9' C12' H12' 118.6(14)
B10' C12' B11' 112.51(14)
B10' C12' B13' 62.72(12)
B10' C12' H12' 117.3(14)
B11' C12' H12' 118.5(14)
B13' C12' B11' 63.05(13)
B13' C12' H12' 112.5(14)
C42' C41' H41' 126.3
C42' C41' Co4' 68.62(11)
C45' C41' H41' 126.3
C45' C41' C42' 107.48(17)
C45' C41' Co4' 71.13(11)
Co4' C41' H41' 126.3
C41' C42' H42' 126.0
C41' C42' C43' 107.92(18)
C41' C42' Co4' 70.90(11)
C43' C42' H42' 126.0
C43' C42' Co4' 69.91(11)
Co4' C42' H42' 126.0
C42' C43' H43' 125.8
C42' C43' Co4' 69.20(11)
C44' C43' C42' 108.31(16)
C44' C43' H43' 125.8
C44' C43' Co4' 71.45(11)
Co4' C43' H43' 125.8
C43' C44' H44' 126.3
C43' C44' C45' 107.48(17)
C43' C44' Co4' 68.64(11)
C45' C44' H44' 126.3
C45' C44' Co4' 70.47(10)
Co4' C44' H44' 126.3
C41' C45' C44' 108.80(17)
C41' C45' H45' 125.6
C41' C45' Co4' 69.13(10)
C44' C45' H45' 125.6
C44' C45' Co4' 69.71(10)
Co4' C45' H45' 125.6
B2' Co4' B3' 76.44(8)
B6' Co4' B2' 49.20(8)
B6' Co4' B3' 102.13(8)
B6' Co4' B7' 88.47(8)
B7' Co4' B2' 101.78(8)
B7' Co4' B3' 48.79(8)
B10' Co4' B2' 91.27(8)
B10' Co4' B3' 90.41(8)
B10' Co4' B6' 49.87(8)
B10' Co4' B7' 48.81(8)
C1' Co4' B2' 42.26(7)
C1' Co4' B3' 41.81(7)
C1' Co4' B6' 87.18(8)
C1' Co4' B7' 86.40(7)
C1' Co4' B10' 110.09(8)
C41' Co4' B2' 144.78(8)
C41' Co4' B3' 96.33(8)
C41' Co4' B6' 160.17(8)
C41' Co4' B7' 98.43(8)
C41' Co4' B10' 123.54(8)
C41' Co4' C1' 111.69(7)
C41' Co4' C44' 67.52(8)
C41' Co4' C45' 39.74(7)
C42' Co4' B2' 163.89(8)
C42' Co4' B3' 119.67(8)
C42' Co4' B6' 121.52(8)
C42' Co4' B7' 90.25(8)
C42' Co4' B10' 88.65(8)
C42' Co4' C1' 151.03(7)
C42' Co4' C41' 40.47(7)
C42' Co4' C43' 40.89(8)
C42' Co4' C44' 67.83(8)
C42' Co4' C45' 67.18(8)
C43' Co4' B2' 123.00(8)
C43' Co4' B3' 160.56(8)
C43' Co4' B6' 92.37(8)
C43' Co4' B7' 119.83(8)
C43' Co4' B10' 89.12(8)
C43' Co4' C1' 153.76(8)
C43' Co4' C41' 68.04(8)
C43' Co4' C44' 39.91(8)
C43' Co4' C45' 66.95(8)
C44' Co4' B2' 99.16(8)
C44' Co4' B3' 145.78(8)
C44' Co4' B6' 99.79(8)
C44' Co4' B7' 157.80(8)
C44' Co4' B10' 123.77(8)
C44' Co4' C1' 114.37(7)
C44' Co4' C45' 39.81(7)
C45' Co4' B2' 109.42(8)
C45' Co4' B3' 108.88(7)
C45' Co4' B6' 136.14(8)
C45' Co4' B7' 135.37(7)
C45' Co4' B10' 154.23(8)
C45' Co4' C1' 95.66(7)
C2A C3A H3AB 111.0
C2A C3A H3AA 111.0
C2A C3A H3AD 113.0
C2A C3A H3AC 113.0
C2A C3A C4A 93.8(12)
H3AB C3A H3AA 109.0
H3AD C3A H3AC 110.4
C4A C3A H3AD 113.0
C4A C3A H3AC 113.0
C4B C3A C2A 103.7(3)
C4B C3A H3AB 111.0
C4B C3A H3AA 111.0
C3A C4A H4AA 111.7
C3A C4A H4AB 111.7
H4AA C4A H4AB 109.5
C5A C4A C3A 100.3(9)
C5A C4A H4AA 111.7
C5A C4A H4AB 111.7
C4A C5A H5AB 114.2
C4A C5A H5AA 114.1
H5AB C5A H5AA 111.3
O1A C5A C4A 87.0(14)
O1A C5A H5AB 114.1
O1A C5A H5AA 114.1
C2A O1A C5A 105.9(3)
C5B O1A C2A 105.8(9)
C3A C4B H4BA 112.7
C3A C4B H4BB 112.7
C3A C4B C5B 95.4(12)
H4BA C4B H4BB 110.1
C5B C4B H4BA 112.7
C5B C4B H4BB 112.7
O1A C5B C4B 106.9(14)
O1A C5B H5BA 110.3
O1A C5B H5BB 110.3
C4B C5B H5BA 110.3
C4B C5B H5BB 110.3
H5BA C5B H5BB 108.6
H2SA C2S H2SB 108.5
C3S C2S H2SA 110.2
C3S C2S H2SB 110.2
O1S C2S H2SA 110.2
O1S C2S H2SB 110.2
O1S C2S C3S 107.6(2)
C8 C3S H3SC 110.5
C8 C3S H3SD 110.5
C2S C3S C8 106.4(5)
C2S C3S H3SA 111.1
C2S C3S H3SB 111.1
C2S C3S H3SC 110.5
C2S C3S H3SD 110.5
H3SA C3S H3SB 109.1
H3SC C3S H3SD 108.6
C4S C3S C2S 103.1(3)
C4S C3S H3SA 111.1
C4S C3S H3SB 111.1
C19 C4S H4SA 111.3
C19 C4S H4SB 111.3
C3S C4S C19 102.1(4)
C3S C4S H4SA 111.3
C3S C4S H4SB 111.3
H4SA C4S H4SB 109.2
C19 O1S C2S 108.2(2)

loop_
_geom_bond_atom_site_label_1
_geom_bond_atom_site_label_2
_geom_bond_distance
B2 H2 1.05(2)
B2 B5 2.003(3)
B2 B6 1.802(3)
B2 B9 1.803(3)
B2 C1 1.560(3)
B2 Co4 2.210(2)
B3 H3 1.11(3)
B3 B5 2.067(3)
B3 B7 1.814(3)
B3 B8 1.815(3)
B3 C1 1.539(3)
B3 Co4 2.202(2)
C2A H2AA 0.9900
C2A H2AB 0.9900
C2A C3A 1.524(4)
C2A O1A 1.413(4)
B5 H5 1.05(2)
B5 B8 1.908(3)
B5 B9 1.871(3)
B5 B11 1.783(3)
B5 C1 1.775(3)
B6 H6 1.06(2)
B6 B9 1.773(3)
B6 B10 1.801(3)
B6 C12 1.695(3)
B6 Co4 2.139(2)
B7 H7 1.09(2)
B7 B8 1.775(3)
B7 B10 1.780(3)
B7 B13 1.751(3)
B7 Co4 2.176(2)
B8 H8 1.11(2)
B8 B11 1.737(3)
B8 B13 1.746(3)
B9 H9 1.12(2)
B9 B11 1.753(3)
B9 C12 1.673(3)
B10 H10 1.07(2)
B10 B13 1.773(3)
B10 C12 1.709(3)
B10 Co4 2.128(2)
B11 H11 1.10(2)
B11 B13 1.789(3)
B11 C12 1.716(3)
B13 H13 1.06(2)
B13 C12 1.702(3)
C1 Co4 2.1099(17)
C1 C1' 1.521(2)
C8 H8A 0.9900
C8 H8B 0.9900
C8 C19 1.518(10)
C8 C3S 1.515(10)
C12 H12 0.95(2)
C19 H19C 0.9900
C19 H19D 0.9900
C19 H19A 0.9900
C19 H19B 0.9900
C19 C4S 1.538(7)
C19 O1S 1.409(3)
C41 H41 1.0000
C41 C42 1.416(3)
C41 C45 1.420(3)
C41 Co4 2.0834(19)
C42 H42 1.0000
C42 C43 1.423(3)
C42 Co4 2.0997(19)
C43 H43 1.0000
C43 C44 1.422(3)
C43 Co4 2.0737(19)
C44 H44 1.0000
C44 C45 1.428(3)
C44 Co4 2.0433(19)
C45 H45 1.0000
C45 Co4 2.045(2)
B2' H2' 1.06(2)
B2' B5' 1.999(3)
B2' B6' 1.808(3)
B2' B9' 1.794(3)
B2' C1' 1.559(3)
B2' Co4' 2.207(2)
B3' H3' 1.09(2)
B3' B5' 2.066(3)
B3' B7' 1.809(3)
B3' B8' 1.811(3)
B3' C1' 1.544(3)
B3' Co4' 2.211(2)
B5' H5' 1.06(2)
B5' B8' 1.911(3)
B5' B9' 1.873(3)
B5' B11' 1.779(3)
B5' C1' 1.772(3)
B6' H6' 1.02(2)
B6' B9' 1.759(3)
B6' B10' 1.794(3)
B6' C12' 1.680(3)
B6' Co4' 2.132(2)
B7' H7' 1.12(2)
B7' B8' 1.780(3)
B7' B10' 1.774(3)
B7' B13' 1.752(3)
B7' Co4' 2.169(2)
B8' H8' 1.12(2)
B8' B11' 1.739(3)
B8' B13' 1.747(3)
B9' H9' 1.04(2)
B9' B11' 1.751(3)
B9' C12' 1.671(3)
B10' H10' 1.08(2)
B10' B13' 1.776(3)
B10' C12' 1.703(3)
B10' Co4' 2.123(2)
B11' H11' 0.99(2)
B11' B13' 1.792(3)
B11' C12' 1.717(3)
B13' H13' 1.07(2)
B13' C12' 1.710(3)
C1' Co4' 2.1091(18)
C12' H12' 0.94(2)
C41' H41' 1.0000
C41' C42' 1.420(3)
C41' C45' 1.415(3)
C41' Co4' 2.0677(18)
C42' H42' 1.0000
C42' C43' 1.427(3)
C42' Co4' 2.038(2)
C43' H43' 1.0000
C43' C44' 1.410(3)
C43' Co4' 2.0471(19)
C44' H44' 1.0000
C44' C45' 1.423(2)
C44' Co4' 2.0839(19)
C45' H45' 1.0000
C45' Co4' 2.0939(18)
C3A H3AB 0.9900
C3A H3AA 0.9900
C3A H3AD 0.9900
C3A H3AC 0.9900
C3A C4A 1.529(13)
C3A C4B 1.483(5)
C4A H4AA 0.9900
C4A H4AB 0.9900
C4A C5A 1.530(14)
C5A H5AB 0.9900
C5A H5AA 0.9900
C5A O1A 1.430(5)
O1A C5B 1.39(3)
C4B H4BA 0.9900
C4B H4BB 0.9900
C4B C5B 1.512(13)
C5B H5BA 0.9900
C5B H5BB 0.9900
C2S H2SA 0.9900
C2S H2SB 0.9900
C2S C3S 1.507(3)
C2S O1S 1.417(3)
C3S H3SA 0.9900
C3S H3SB 0.9900
C3S H3SC 0.9900
C3S H3SD 0.9900
C3S C4S 1.494(7)
C4S H4SA 0.9900
C4S H4SB 0.9900

loop_
_geom_torsion_atom_site_label_1
_geom_torsion_atom_site_label_2
_geom_torsion_atom_site_label_3
_geom_torsion_atom_site_label_4
_geom_torsion
B2 B5 B9 B6 -46.28(14)
B2 B5 B9 B11 -148.31(17)
B2 B5 B9 C12 -107.49(17)
B2 B5 B11 B8 -113.77(15)
B2 B5 B11 B9 26.76(14)
B2 B5 B11 B13 -74.75(19)
B2 B5 B11 C12 -13.28(19)
B2 B5 C1 B3 131.21(16)
B2 B5 C1 Co4 64.81(11)
B2 B5 C1 C1' -112.17(19)
B2 B6 B9 B5 49.36(14)
B2 B6 B9 B11 111.25(18)
B2 B6 B9 C12 146.56(17)
B2 B6 B10 B7 -4.2(2)
B2 B6 B10 B13 -68.0(2)
B2 B6 B10 C12 -97.76(19)
B2 B6 B10 Co4 42.71(15)
B2 B6 C12 B9 -30.83(16)
B2 B6 C12 B10 111.52(18)
B2 B6 C12 B11 7.0(2)
B2 B6 C12 B13 78.0(2)
B2 B9 B11 B5 -32.62(17)
B2 B9 B11 B8 7.8(3)
B2 B9 B11 B13 72.3(2)
B2 B9 B11 C12 100.44(19)
B2 B9 C12 B6 31.04(16)
B2 B9 C12 B10 -6.6(3)
B2 B9 C12 B11 -109.72(19)
B2 B9 C12 B13 -77.9(2)
B2 C1 C1' B2' -42.8(2)
B2 C1 C1' B3' 134.67(18)
B2 C1 C1' B5' 43.2(2)
B2 C1 C1' Co4' -132.84(16)
B3 B5 B9 B2 59.06(16)
B3 B5 B9 B6 12.8(2)
B3 B5 B9 B11 -89.24(17)
B3 B5 B9 C12 -48.4(2)
B3 B5 B11 B8 -25.70(14)
B3 B5 B11 B9 114.84(15)
B3 B5 B11 B13 13.3(2)
B3 B5 B11 C12 74.80(18)
B3 B5 C1 B2 -131.21(16)
B3 B5 C1 Co4 -66.40(11)
B3 B5 C1 C1' 116.62(19)
B3 B7 B8 B5 -50.70(14)
B3 B7 B8 B11 -112.30(17)
B3 B7 B8 B13 -151.35(17)
B3 B7 B10 B6 5.6(2)
B3 B7 B10 B13 103.48(18)
B3 B7 B10 C12 66.7(2)
B3 B7 B10 Co4 -40.58(14)
B3 B7 B13 B8 27.30(16)
B3 B7 B13 B10 -109.33(18)
B3 B7 B13 B11 -10.1(2)
B3 B7 B13 C12 -72.0(2)
B3 B8 B11 B5 32.83(17)
B3 B8 B11 B9 -6.9(3)
B3 B8 B11 B13 -104.17(18)
B3 B8 B11 C12 -68.3(2)
B3 B8 B13 B7 -27.33(16)
B3 B8 B13 B10 11.8(2)
B3 B8 B13 B11 110.06(18)
B3 B8 B13 C12 73.8(2)
B3 C1 C1' B2' 134.97(17)
B3 C1 C1' B3' -47.5(2)
B3 C1 C1' B5' -139.00(16)
B3 C1 C1' Co4' 45.0(2)
C2A C3A C4A C5A 48(2)
C2A C3A C4B C5B -40.2(10)
C2A O1A C5B C4B -34(2)
B5 B2 B6 B9 -43.71(13)
B5 B2 B6 B10 50.4(2)
B5 B2 B6 C12 -13.91(19)
B5 B2 B6 Co4 91.96(11)
B5 B2 B9 B6 127.15(15)
B5 B2 B9 B11 30.32(16)
B5 B2 B9 C12 96.69(18)
B5 B2 C1 B3 -61.32(17)
B5 B2 C1 Co4 -115.02(10)
B5 B2 C1 C1' 116.39(17)
B5 B3 B7 B8 43.78(13)
B5 B3 B7 B10 -50.92(19)
B5 B3 B7 B13 16.9(2)
B5 B3 B7 Co4 -90.67(11)
B5 B3 B8 B7 -126.74(15)
B5 B3 B8 B11 -29.99(15)
B5 B3 B8 B13 -99.73(18)
B5 B3 C1 B2 59.76(17)
B5 B3 C1 Co4 113.45(11)
B5 B3 C1 C1' -117.90(18)
B5 B8 B11 B9 -39.73(16)
B5 B8 B11 B13 -137.00(16)
B5 B8 B11 C12 -101.10(17)
B5 B8 B13 B7 -99.89(16)
B5 B8 B13 B10 -60.76(19)
B5 B8 B13 B11 37.50(14)
B5 B8 B13 C12 1.19(19)
B5 B9 B11 B8 40.42(16)
B5 B9 B11 B13 104.96(17)
B5 B9 B11 C12 133.06(16)
B5 B9 C12 B6 100.57(16)
B5 B9 C12 B10 62.9(2)
B5 B9 C12 B11 -40.19(14)
B5 B9 C12 B13 -8.3(2)
B5 B11 B13 B7 -3.4(2)
B5 B11 B13 B8 -41.81(16)
B5 B11 B13 B10 60.3(2)
B5 B11 B13 C12 96.55(18)
B5 B11 C12 B6 4.8(2)
B5 B11 C12 B9 43.15(15)
B5 B11 C12 B10 -65.5(2)
B5 B11 C12 B13 -105.20(17)
B5 C1 C1' B2' 43.3(2)
B5 C1 C1' B3' -139.22(17)
B5 C1 C1' B5' 129.30(17)
B5 C1 C1' Co4' -46.7(2)
B6 B2 B9 B5 -127.15(15)
B6 B2 B9 B11 -96.8(2)
B6 B2 B9 C12 -30.46(16)
B6 B2 C1 B3 21.1(3)
B6 B2 C1 B5 82.43(18)
B6 B2 C1 Co4 -32.59(15)
B6 B2 C1 C1' -161.17(16)
B6 B9 B11 B5 -98.26(17)
B6 B9 B11 B8 -57.8(2)
B6 B9 B11 B13 6.7(2)
B6 B9 B11 C12 34.80(15)
B6 B9 C12 B10 -37.67(17)
B6 B9 C12 B11 -140.76(17)
B6 B9 C12 B13 -108.90(19)
B6 B10 B13 B7 108.00(17)
B6 B10 B13 B8 68.7(2)
B6 B10 B13 B11 6.8(2)
B6 B10 B13 C12 -29.48(15)
B6 B10 C12 B9 37.53(17)
B6 B10 C12 B11 106.64(18)
B6 B10 C12 B13 146.53(17)
B7 B3 B8 B5 126.74(15)
B7 B3 B8 B11 96.75(19)
B7 B3 B8 B13 27.01(16)
B7 B3 C1 B2 -19.8(3)
B7 B3 C1 B5 -79.52(18)
B7 B3 C1 Co4 33.93(15)
B7 B3 C1 C1' 162.58(16)
B7 B8 B11 B5 98.93(16)
B7 B8 B11 B9 59.2(2)
B7 B8 B11 B13 -38.07(15)
B7 B8 B11 C12 -2.2(2)
B7 B8 B13 B10 39.14(15)
B7 B8 B13 B11 137.39(17)
B7 B8 B13 C12 101.08(17)
B7 B10 B13 B8 -39.29(15)
B7 B10 B13 B11 -101.21(17)
B7 B10 B13 C12 -137.49(16)
B7 B10 C12 B6 -109.52(16)
B7 B10 C12 B9 -72.0(2)
B7 B10 C12 B11 -2.9(2)
B7 B10 C12 B13 37.01(15)
B7 B13 C12 B6 -4.1(2)
B7 B13 C12 B9 68.7(2)
B7 B13 C12 B10 -38.10(15)
B7 B13 C12 B11 100.32(17)
B8 B3 B7 B10 -94.70(18)
B8 B3 B7 B13 -26.90(16)
B8 B3 B7 Co4 -134.46(13)
B8 B3 C1 B2 46.9(2)
B8 B3 C1 B5 -12.89(16)
B8 B3 C1 Co4 100.56(15)
B8 B3 C1 C1' -130.79(17)
B8 B5 B9 B2 115.46(15)
B8 B5 B9 B6 69.18(17)
B8 B5 B9 B11 -32.85(14)
B8 B5 B9 C12 7.97(18)
B8 B5 B11 B9 140.53(16)
B8 B5 B11 B13 39.02(15)
B8 B5 B11 C12 100.50(17)
B8 B5 C1 B2 -119.86(15)
B8 B5 C1 B3 11.36(14)
B8 B5 C1 Co4 -55.04(14)
B8 B5 C1 C1' 127.98(16)
B8 B7 B10 B6 -59.8(2)
B8 B7 B10 B13 38.14(14)
B8 B7 B10 C12 1.38(19)
B8 B7 B10 Co4 -105.92(13)
B8 B7 B13 B10 -136.63(16)
B8 B7 B13 B11 -37.40(15)
B8 B7 B13 C12 -99.35(17)
B8 B11 B13 B7 38.37(16)
B8 B11 B13 B10 102.08(17)
B8 B11 B13 C12 138.37(17)
B8 B11 C12 B6 73.6(2)
B8 B11 C12 B9 111.87(17)
B8 B11 C12 B10 3.2(2)
B8 B11 C12 B13 -36.48(15)
B8 B13 C12 B6 -68.1(2)
B8 B13 C12 B9 4.7(2)
B8 B13 C12 B10 -102.11(17)
B8 B13 C12 B11 36.31(15)
B9 B2 B6 B10 94.12(19)
B9 B2 B6 C12 29.80(15)
B9 B2 B6 Co4 135.67(14)
B9 B2 C1 B3 -46.2(2)
B9 B2 C1 B5 15.10(16)
B9 B2 C1 Co4 -99.93(15)
B9 B2 C1 C1' 131.49(17)
B9 B5 B11 B8 -140.53(16)
B9 B5 B11 B13 -101.51(19)
B9 B5 B11 C12 -40.04(14)
B9 B5 C1 B2 -13.46(14)
B9 B5 C1 B3 117.76(15)
B9 B5 C1 Co4 51.36(14)
B9 B5 C1 C1' -125.62(17)
B9 B6 B10 B7 60.9(2)
B9 B6 B10 B13 -2.8(2)
B9 B6 B10 C12 -32.61(15)
B9 B6 B10 Co4 107.85(15)
B9 B6 C12 B10 142.34(17)
B9 B6 C12 B11 37.81(16)
B9 B6 C12 B13 108.8(2)
B9 B11 B13 B7 -72.0(2)
B9 B11 B13 B8 -110.40(18)
B9 B11 B13 B10 -8.3(2)
B9 B11 B13 C12 27.96(15)
B9 B11 C12 B6 -38.31(16)
B9 B11 C12 B10 -108.67(18)
B9 B11 C12 B13 -148.35(17)
B10 B6 B9 B2 -113.63(17)
B10 B6 B9 B5 -64.27(18)
B10 B6 B9 B11 -2.4(2)
B10 B6 B9 C12 32.93(15)
B10 B6 C12 B9 -142.34(17)
B10 B6 C12 B11 -104.53(18)
B10 B6 C12 B13 -33.55(17)
B10 B7 B8 B3 112.80(16)
B10 B7 B8 B5 62.09(18)
B10 B7 B8 B11 0.5(2)
B10 B7 B8 B13 -38.55(15)
B10 B7 B13 B8 136.63(16)
B10 B7 B13 B11 99.24(18)
B10 B7 B13 C12 37.29(15)
B10 B13 C12 B6 33.97(17)
B10 B13 C12 B9 106.83(19)
B10 B13 C12 B11 138.42(16)
B11 B5 B9 B2 148.31(17)
B11 B5 B9 B6 102.03(17)
B11 B5 B9 C12 40.82(15)
B11 B5 C1 B2 -69.1(2)
B11 B5 C1 B3 62.2(2)
B11 B5 C1 Co4 -4.2(3)
B11 B5 C1 C1' 178.8(2)
B11 B8 B13 B7 -137.39(17)
B11 B8 B13 B10 -98.25(18)
B11 B8 B13 C12 -36.31(15)
B11 B9 C12 B6 140.76(17)
B11 B9 C12 B10 103.09(19)
B11 B9 C12 B13 31.85(17)
B11 B13 C12 B6 -104.45(19)
B11 B13 C12 B9 -31.59(17)
B11 B13 C12 B10 -138.42(16)
B13 B7 B8 B3 151.35(17)
B13 B7 B8 B5 100.65(17)
B13 B7 B8 B11 39.05(15)
B13 B7 B10 B6 -97.92(18)
B13 B7 B10 C12 -36.75(14)
B13 B7 B10 Co4 -144.06(14)
B13 B8 B11 B5 137.00(16)
B13 B8 B11 B9 97.27(19)
B13 B8 B11 C12 35.90(15)
B13 B10 C12 B6 -146.53(17)
B13 B10 C12 B9 -109.0(2)
B13 B10 C12 B11 -39.89(16)
B13 B11 C12 B6 110.04(18)
B13 B11 C12 B9 148.35(17)
B13 B11 C12 B10 39.68(16)
C1 B2 B6 B9 -102.5(2)
C1 B2 B6 B10 -8.4(3)
C1 B2 B6 C12 -72.7(2)
C1 B2 B6 Co4 33.19(16)
C1 B2 B9 B5 -15.02(15)
C1 B2 B9 B6 112.13(19)
C1 B2 B9 B11 15.3(3)
C1 B2 B9 C12 81.7(2)
C1 B3 B7 B8 100.17(19)
C1 B3 B7 B10 5.5(3)
C1 B3 B7 B13 73.3(2)
C1 B3 B7 Co4 -34.28(15)
C1 B3 B8 B5 12.64(16)
C1 B3 B8 B7 -114.10(19)
C1 B3 B8 B11 -17.3(2)
C1 B3 B8 B13 -87.1(2)
C1 B5 B9 B2 12.20(13)
C1 B5 B9 B6 -34.08(18)
C1 B5 B9 B11 -136.10(16)
C1 B5 B9 C12 -95.29(16)
C1 B5 B11 B8 -67.1(2)
C1 B5 B11 B9 73.4(2)
C1 B5 B11 B13 -28.1(3)
C1 B5 B11 C12 33.4(3)
C8 C19 C4S C3S 72.7(12)
C8 C19 O1S C2S 9.1(12)
C8 C3S C4S C19 -70.5(11)
C12 B6 B9 B2 -146.56(17)
C12 B6 B9 B5 -97.20(17)
C12 B6 B9 B11 -35.31(15)
C12 B6 B10 B7 93.55(18)
C12 B6 B10 B13 29.77(15)
C12 B6 B10 Co4 140.46(14)
C12 B9 B11 B5 -133.06(16)
C12 B9 B11 B8 -92.64(19)
C12 B9 B11 B13 -28.10(15)
C12 B10 B13 B7 137.49(16)
C12 B10 B13 B8 98.20(17)
C12 B10 B13 B11 36.28(15)
C12 B11 B13 B7 -99.99(18)
C12 B11 B13 B8 -138.37(17)
C12 B11 B13 B10 -36.29(15)
C19 C8 C3S C2S -14.7(16)
C19 C8 C3S C4S 72.8(10)
C41 C42 C43 C44 -1.0(2)
C41 C42 C43 Co4 58.25(13)
C42 C41 C45 C44 -0.5(2)
C42 C41 C45 Co4 -60.42(13)
C42 C43 C44 C45 0.6(2)
C42 C43 C44 Co4 60.77(13)
C43 C44 C45 C41 -0.1(2)
C43 C44 C45 Co4 60.97(14)
C45 C41 C42 C43 1.0(2)
C45 C41 C42 Co4 58.90(13)
Co4 B2 B6 B9 -135.67(14)
Co4 B2 B6 B10 -41.55(14)
Co4 B2 B6 C12 -105.87(16)
Co4 B2 B9 B5 -85.90(13)
Co4 B2 B9 B6 41.26(13)
Co4 B2 B9 B11 -55.6(2)
Co4 B2 B9 C12 10.8(2)
Co4 B2 C1 B3 53.71(16)
Co4 B2 C1 B5 115.02(10)
Co4 B2 C1 C1' -128.58(15)
Co4 B3 B7 B8 134.46(13)
Co4 B3 B7 B10 39.76(14)
Co4 B3 B7 B13 107.56(17)
Co4 B3 B8 B5 83.82(12)
Co4 B3 B8 B7 -42.92(12)
Co4 B3 B8 B11 53.83(19)
Co4 B3 B8 B13 -15.91(19)
Co4 B3 C1 B2 -53.69(16)
Co4 B3 C1 B5 -113.45(11)
Co4 B3 C1 C1' 128.65(15)
Co4 B6 B9 B2 -44.53(13)
Co4 B6 B9 B5 4.82(19)
Co4 B6 B9 B11 66.72(18)
Co4 B6 B9 C12 102.02(16)
Co4 B6 B10 B7 -46.91(14)
Co4 B6 B10 B13 -110.69(15)
Co4 B6 B10 C12 -140.46(14)
Co4 B6 C12 B9 -104.05(16)
Co4 B6 C12 B10 38.29(13)
Co4 B6 C12 B11 -66.24(19)
Co4 B6 C12 B13 4.7(2)
Co4 B7 B8 B3 44.53(13)
Co4 B7 B8 B5 -6.17(18)
Co4 B7 B8 B11 -67.77(17)
Co4 B7 B8 B13 -106.82(16)
Co4 B7 B10 B6 46.14(14)
Co4 B7 B10 B13 144.06(14)
Co4 B7 B10 C12 107.31(14)
Co4 B7 B13 B8 101.10(15)
Co4 B7 B13 B10 -35.54(13)
Co4 B7 B13 B11 63.70(19)
Co4 B7 B13 C12 1.8(2)
Co4 B10 B13 B7 36.94(14)
Co4 B10 B13 B8 -2.3(2)
Co4 B10 B13 B11 -64.27(19)
Co4 B10 B13 C12 -100.54(16)
Co4 B10 C12 B6 -38.50(14)
Co4 B10 C12 B9 -1.0(2)
Co4 B10 C12 B11 68.14(19)
Co4 B10 C12 B13 108.03(16)
Co4 C1 C1' B2' -132.86(16)
Co4 C1 C1' B3' 44.6(2)
Co4 C1 C1' B5' -46.8(2)
Co4 C1 C1' Co4' 137.14(13)
Co4 C41 C42 C43 -57.94(13)
Co4 C41 C45 C44 59.88(14)
Co4 C42 C43 C44 -59.25(13)
Co4 C43 C44 C45 -60.13(14)
Co4 C44 C45 C41 -61.03(14)
B2' B5' B9' B6' -46.88(14)
B2' B5' B9' B11' -148.60(16)
B2' B5' B9' C12' -107.90(16)
B2' B5' B11' B8' -114.12(15)
B2' B5' B11' B9' 26.42(14)
B2' B5' B11' B13' -75.32(17)
B2' B5' B11' C12' -13.47(18)
B2' B5' C1' C1 -112.17(18)
B2' B5' C1' B3' 131.44(15)
B2' B5' C1' Co4' 64.74(11)
B2' B6' B9' B5' 49.58(13)
B2' B6' B9' B11' 111.36(15)
B2' B6' B9' C12' 146.71(14)
B2' B6' B10' B7' -4.3(2)
B2' B6' B10' B13' -68.20(19)
B2' B6' B10' C12' -98.14(17)
B2' B6' B10' Co4' 42.60(14)
B2' B6' C12' B9' -30.70(14)
B2' B6' C12' B10' 111.55(16)
B2' B6' C12' B11' 7.0(2)
B2' B6' C12' B13' 77.9(2)
B2' B9' B11' B5' -32.30(16)
B2' B9' B11' B8' 8.3(2)
B2' B9' B11' B13' 72.9(2)
B2' B9' B11' C12' 101.01(18)
B2' B9' C12' B6' 31.22(14)
B2' B9' C12' B10' -6.6(2)
B2' B9' C12' B11' -109.52(16)
B2' B9' C12' B13' -77.83(19)
B3' B5' B9' B2' 59.48(15)
B3' B5' B9' B6' 12.6(2)
B3' B5' B9' B11' -89.13(17)
B3' B5' B9' C12' -48.43(19)
B3' B5' B11' B8' -25.81(13)
B3' B5' B11' B9' 114.72(15)
B3' B5' B11' B13' 12.98(18)
B3' B5' B11' C12' 74.83(16)
B3' B5' C1' C1 116.39(17)
B3' B5' C1' B2' -131.44(15)
B3' B5' C1' Co4' -66.70(11)
B3' B7' B8' B5' -50.99(13)
B3' B7' B8' B11' -112.16(16)
B3' B7' B8' B13' -151.95(15)
B3' B7' B10' B6' 5.3(2)
B3' B7' B10' B13' 103.35(18)
B3' B7' B10' C12' 66.2(2)
B3' B7' B10' Co4' -40.88(14)
B3' B7' B13' B8' 26.70(14)
B3' B7' B13' B10' -110.04(17)
B3' B7' B13' B11' -11.4(2)
B3' B7' B13' C12' -72.95(18)
B3' B8' B11' B5' 32.97(16)
B3' B8' B11' B9' -7.0(2)
B3' B8' B11' B13' -104.34(18)
B3' B8' B11' C12' -68.4(2)
B3' B8' B13' B7' -26.70(15)
B3' B8' B13' B10' 12.2(2)
B3' B8' B13' B11' 109.73(17)
B3' B8' B13' C12' 73.62(19)
B5' B2' B6' B9' -43.95(12)
B5' B2' B6' B10' 50.61(19)
B5' B2' B6' C12' -14.05(17)
B5' B2' B6' Co4' 92.10(10)
B5' B2' B9' B6' 126.99(15)
B5' B2' B9' B11' 29.98(15)
B5' B2' B9' C12' 96.65(16)
B5' B2' C1' C1 116.35(18)
B5' B2' C1' B3' -61.04(18)
B5' B2' C1' Co4' -115.01(11)
B5' B3' B7' B8' 44.26(12)
B5' B3' B7' B10' -50.28(18)
B5' B3' B7' B13' 17.94(17)
B5' B3' B7' Co4' -90.18(10)
B5' B3' B8' B7' -126.22(13)
B5' B3' B8' B11' -30.04(15)
B5' B3' B8' B13' -99.79(16)
B5' B3' C1' C1 -117.84(18)
B5' B3' C1' B2' 59.50(17)
B5' B3' C1' Co4' 113.30(10)
B5' B8' B11' B9' -39.93(16)
B5' B8' B11' B13' -137.31(15)
B5' B8' B11' C12' -101.35(16)
B5' B8' B13' B7' -99.28(15)
B5' B8' B13' B10' -60.39(19)
B5' B8' B13' B11' 37.16(14)
B5' B8' B13' C12' 1.05(19)
B5' B9' B11' B8' 40.60(16)
B5' B9' B11' B13' 105.18(16)
B5' B9' B11' C12' 133.31(15)
B5' B9' C12' B6' 100.80(15)
B5' B9' C12' B10' 63.02(18)
B5' B9' C12' B11' -39.94(13)
B5' B9' C12' B13' -8.2(2)
B5' B11' B13' B7' -2.49(19)
B5' B11' B13' B8' -41.66(14)
B5' B11' B13' B10' 60.69(17)
B5' B11' B13' C12' 96.83(16)
B5' B11' C12' B6' 4.9(2)
B5' B11' C12' B9' 43.11(14)
B5' B11' C12' B10' -65.47(19)
B5' B11' C12' B13' -105.36(16)
B6' B2' B9' B5' -126.99(15)
B6' B2' B9' B11' -97.01(18)
B6' B2' B9' C12' -30.34(14)
B6' B2' C1' C1 -161.32(16)
B6' B2' C1' B3' 21.3(3)
B6' B2' C1' B5' 82.33(17)
B6' B2' C1' Co4' -32.68(14)
B6' B9' B11' B5' -98.62(15)
B6' B9' B11' B8' -58.0(2)
B6' B9' B11' B13' 6.56(19)
B6' B9' B11' C12' 34.69(13)
B6' B9' C12' B10' -37.78(15)
B6' B9' C12' B11' -140.74(15)
B6' B9' C12' B13' -109.05(17)
B6' B10' B13' B7' 107.86(16)
B6' B10' B13' B8' 68.61(18)
B6' B10' B13' B11' 6.84(18)
B6' B10' B13' C12' -29.41(13)
B6' B10' C12' B9' 37.51(15)
B6' B10' C12' B11' 106.46(16)
B6' B10' C12' B13' 146.49(15)
B7' B3' B8' B5' 126.22(13)
B7' B3' B8' B11' 96.18(18)
B7' B3' B8' B13' 26.43(15)
B7' B3' C1' C1 162.26(16)
B7' B3' C1' B2' -20.4(3)
B7' B3' C1' B5' -79.90(18)
B7' B3' C1' Co4' 33.40(15)
B7' B8' B11' B5' 98.59(15)
B7' B8' B11' B9' 58.7(2)
B7' B8' B11' B13' -38.72(14)
B7' B8' B11' C12' -2.77(19)
B7' B8' B13' B10' 38.88(14)
B7' B8' B13' B11' 136.43(15)
B7' B8' B13' C12' 100.33(16)
B7' B10' B13' B8' -39.25(15)
B7' B10' B13' B11' -101.02(15)
B7' B10' B13' C12' -137.27(16)
B7' B10' C12' B6' -109.22(15)
B7' B10' C12' B9' -71.71(18)
B7' B10' C12' B11' -2.8(2)
B7' B10' C12' B13' 37.28(14)
B7' B13' C12' B6' -3.9(2)
B7' B13' C12' B9' 68.8(2)
B7' B13' C12' B10' -37.97(14)
B7' B13' C12' B11' 100.23(16)
B8' B3' B7' B10' -94.54(17)
B8' B3' B7' B13' -26.31(14)
B8' B3' B7' Co4' -134.43(12)
B8' B3' C1' C1 -130.78(17)
B8' B3' C1' B2' 46.6(2)
B8' B3' C1' B5' -12.94(15)
B8' B3' C1' Co4' 100.36(14)
B8' B5' B9' B2' 115.72(15)
B8' B5' B9' B6' 68.84(17)
B8' B5' B9' B11' -32.88(14)
B8' B5' B9' C12' 7.82(18)
B8' B5' B11' B9' 140.53(16)
B8' B5' B11' B13' 38.79(14)
B8' B5' B11' C12' 100.65(16)
B8' B5' C1' C1 127.75(15)
B8' B5' C1' B2' -120.08(15)
B8' B5' C1' B3' 11.36(13)
B8' B5' C1' Co4' -55.34(13)
B8' B7' B10' B6' -60.02(19)
B8' B7' B10' B13' 38.04(14)
B8' B7' B10' C12' 0.89(19)
B8' B7' B10' Co4' -106.19(13)
B8' B7' B13' B10' -136.74(16)
B8' B7' B13' B11' -38.09(13)
B8' B7' B13' C12' -99.65(16)
B8' B11' B13' B7' 39.17(14)
B8' B11' B13' B10' 102.35(15)
B8' B11' B13' C12' 138.49(16)
B8' B11' C12' B6' 73.91(19)
B8' B11' C12' B9' 112.08(16)
B8' B11' C12' B10' 3.5(2)
B8' B11' C12' B13' -36.39(14)
B8' B13' C12' B6' -67.9(2)
B8' B13' C12' B9' 4.8(2)
B8' B13' C12' B10' -102.01(16)
B8' B13' C12' B11' 36.18(14)
B9' B2' B6' B10' 94.55(18)
B9' B2' B6' C12' 29.89(14)
B9' B2' B6' Co4' 136.05(12)
B9' B2' C1' C1 131.89(17)
B9' B2' C1' B3' -45.5(2)
B9' B2' C1' B5' 15.54(16)
B9' B2' C1' Co4' -99.47(15)
B9' B5' B11' B8' -140.53(16)
B9' B5' B11' B13' -101.74(16)
B9' B5' B11' C12' -39.89(14)
B9' B5' C1' C1 -125.89(16)
B9' B5' C1' B2' -13.73(14)
B9' B5' C1' B3' 117.71(15)
B9' B5' C1' Co4' 51.01(14)
B9' B6' B10' B7' 60.84(19)
B9' B6' B10' B13' -3.03(18)
B9' B6' B10' C12' -32.96(13)
B9' B6' B10' Co4' 107.77(13)
B9' B6' C12' B10' 142.25(14)
B9' B6' C12' B11' 37.72(15)
B9' B6' C12' B13' 108.58(18)
B9' B11' B13' B7' -71.43(17)
B9' B11' B13' B8' -110.60(16)
B9' B11' B13' B10' -8.25(18)
B9' B11' B13' C12' 27.89(13)
B9' B11' C12' B6' -38.16(15)
B9' B11' C12' B10' -108.57(17)
B9' B11' C12' B13' -148.46(15)
B10' B6' B9' B2' -113.53(15)
B10' B6' B9' B5' -63.96(17)
B10' B6' B9' B11' -2.17(18)
B10' B6' B9' C12' 33.17(13)
B10' B6' C12' B9' -142.25(14)
B10' B6' C12' B11' -104.53(16)
B10' B6' C12' B13' -33.67(16)
B10' B7' B8' B3' 113.35(15)
B10' B7' B8' B5' 62.36(17)
B10' B7' B8' B11' 1.18(19)
B10' B7' B8' B13' -38.60(14)
B10' B7' B13' B8' 136.74(16)
B10' B7' B13' B11' 98.65(16)
B10' B7' B13' C12' 37.09(14)
B10' B13' C12' B6' 34.12(16)
B10' B13' C12' B9' 106.77(17)
B10' B13' C12' B11' 138.20(15)
B11' B5' B9' B2' 148.60(16)
B11' B5' B9' B6' 101.72(17)
B11' B5' B9' C12' 40.70(14)
B11' B5' C1' C1 178.82(18)
B11' B5' C1' B2' -69.0(2)
B11' B5' C1' B3' 62.4(2)
B11' B5' C1' Co4' -4.3(2)
B11' B8' B13' B7' -136.43(15)
B11' B8' B13' B10' -97.55(16)
B11' B8' B13' C12' -36.11(14)
B11' B9' C12' B6' 140.74(15)
B11' B9' C12' B10' 102.97(16)
B11' B9' C12' B13' 31.69(16)
B11' B13' C12' B6' -104.08(18)
B11' B13' C12' B9' -31.43(16)
B11' B13' C12' B10' -138.20(15)
B13' B7' B8' B3' 151.95(15)
B13' B7' B8' B5' 100.96(15)
B13' B7' B8' B11' 39.78(15)
B13' B7' B10' B6' -98.06(18)
B13' B7' B10' C12' -37.14(14)
B13' B7' B10' Co4' -144.23(14)
B13' B8' B11' B5' 137.31(15)
B13' B8' B11' B9' 97.37(18)
B13' B8' B11' C12' 35.95(14)
B13' B10' C12' B6' -146.49(15)
B13' B10' C12' B9' -108.99(17)
B13' B10' C12' B11' -40.03(15)
B13' B11' C12' B6' 110.30(17)
B13' B11' C12' B9' 148.46(15)
B13' B11' C12' B10' 39.89(15)
C1' B2' B6' B9' -102.66(18)
C1' B2' B6' B10' -8.1(2)
C1' B2' B6' C12' -72.8(2)
C1' B2' B6' Co4' 33.39(15)
C1' B2' B9' B5' -15.42(16)
C1' B2' B9' B6' 111.57(18)
C1' B2' B9' B11' 14.6(2)
C1' B2' B9' C12' 81.2(2)
C1' B3' B7' B8' 100.66(19)
C1' B3' B7' B10' 6.1(3)
C1' B3' B7' B13' 74.3(2)
C1' B3' B7' Co4' -33.77(15)
C1' B3' B8' B5' 12.65(15)
C1' B3' B8' B7' -113.57(17)
C1' B3' B8' B11' -17.4(2)
C1' B3' B8' B13' -87.1(2)
C1' B5' B9' B2' 12.49(13)
C1' B5' B9' B6' -34.39(18)
C1' B5' B9' B11' -136.11(17)
C1' B5' B9' C12' -95.41(16)
C1' B5' B11' B8' -67.5(2)
C1' B5' B11' B9' 73.0(2)
C1' B5' B11' B13' -28.7(3)
C1' B5' B11' C12' 33.1(3)
C12' B6' B9' B2' -146.71(14)
C12' B6' B9' B5' -97.13(15)
C12' B6' B9' B11' -35.34(13)
C12' B6' B10' B7' 93.80(17)
C12' B6' B10' B13' 29.93(13)
C12' B6' B10' Co4' 140.73(12)
C12' B9' B11' B5' -133.31(15)
C12' B9' B11' B8' -92.71(18)
C12' B9' B11' B13' -28.13(13)
C12' B10' B13' B7' 137.27(16)
C12' B10' B13' B8' 98.02(17)
C12' B10' B13' B11' 36.25(13)
C12' B11' B13' B7' -99.33(16)
C12' B11' B13' B8' -138.49(16)
C12' B11' B13' B10' -36.15(13)
C41' C42' C43' C44' 0.0(2)
C41' C42' C43' Co4' 61.03(13)
C42' C41' C45' C44' -0.7(2)
C42' C41' C45' Co4' -59.23(13)
C42' C43' C44' C45' -0.4(2)
C42' C43' C44' Co4' 59.62(13)
C43' C44' C45' C41' 0.7(2)
C43' C44' C45' Co4' 58.87(13)
C45' C41' C42' C43' 0.4(2)
C45' C41' C42' Co4' 60.82(13)
Co4' B2' B6' B9' -136.05(12)
Co4' B2' B6' B10' -41.50(13)
Co4' B2' B6' C12' -106.16(14)
Co4' B2' B9' B5' -86.28(12)
Co4' B2' B9' B6' 40.71(11)
Co4' B2' B9' B11' -56.30(19)
Co4' B2' B9' C12' 10.36(17)
Co4' B2' C1' C1 -128.64(15)
Co4' B2' C1' B3' 53.97(16)
Co4' B2' C1' B5' 115.01(11)
Co4' B3' B7' B8' 134.43(12)
Co4' B3' B7' B10' 39.89(14)
Co4' B3' B7' B13' 108.12(14)
Co4' B3' B8' B5' 83.46(12)
Co4' B3' B8' B7' -42.76(11)
Co4' B3' B8' B11' 53.42(19)
Co4' B3' B8' B13' -16.33(19)
Co4' B3' C1' C1 128.85(16)
Co4' B3' C1' B2' -53.81(16)
Co4' B3' C1' B5' -113.30(10)
Co4' B6' B9' B2' -44.17(12)
Co4' B6' B9' B5' 5.41(18)
Co4' B6' B9' B11' 67.20(17)
Co4' B6' B9' C12' 102.54(14)
Co4' B6' B10' B7' -46.93(13)
Co4' B6' B10' B13' -110.80(13)
Co4' B6' B10' C12' -140.73(12)
Co4' B6' C12' B9' -104.07(14)
Co4' B6' C12' B10' 38.18(12)
Co4' B6' C12' B11' -66.36(18)
Co4' B6' C12' B13' 4.5(2)
Co4' B7' B8' B3' 44.89(11)
Co4' B7' B8' B5' -6.09(16)
Co4' B7' B8' B11' -67.27(16)
Co4' B7' B8' B13' -107.05(14)
Co4' B7' B10' B6' 46.17(13)
Co4' B7' B10' B13' 144.23(14)
Co4' B7' B10' C12' 107.08(14)
Co4' B7' B13' B8' 101.23(14)
Co4' B7' B13' B10' -35.51(13)
Co4' B7' B13' B11' 63.14(17)
Co4' B7' B13' C12' 1.59(19)
Co4' B10' B13' B7' 36.79(13)
Co4' B10' B13' B8' -2.5(2)
Co4' B10' B13' B11' -64.23(17)
Co4' B10' B13' C12' -100.48(15)
Co4' B10' C12' B6' -38.20(12)
Co4' B10' C12' B9' -0.69(19)
Co4' B10' C12' B11' 68.26(17)
Co4' B10' C12' B13' 108.30(14)
Co4' C41' C42' C43' -60.40(13)
Co4' C41' C45' C44' 58.55(13)
Co4' C42' C43' C44' -61.04(14)
Co4' C43' C44' C45' -60.03(13)
Co4' C44' C45' C41' -58.19(13)
C3A C2A O1A C5A -30.9(6)
C3A C2A O1A C5B 6.3(13)
C3A C4A C5A O1A -65.2(18)
C3A C4B C5B O1A 46.9(18)
C4A C3A C4B C5B 37.5(17)
C4A C5A O1A C2A 57.4(8)
C4A C5A O1A C5B -37.6(16)
C5A O1A C5B C4B 61.3(10)
O1A C2A C3A C4A -12.1(14)
O1A C2A C3A C4B 23.7(5)
C4B C3A C4A C5A -59.6(12)
C2S C3S C4S C19 29.7(9)
C3S C8 C19 C4S -70.3(10)
C3S C8 C19 O1S 4.0(17)
C3S C2S O1S C19 -18.6(3)
C4S C19 O1S C2S 37.0(6)
O1S C19 C4S C3S -41.2(8)
O1S C2S C3S C8 21.1(11)
O1S C2S C3S C4S -8.6(6)

_cod_database_fobs_code 2020086
